data_1543017
loop_
_publ_author_name
'Zhang, Zhenbei'
'Miao, Chengxia'
'Xia, Chungu'
'Sun, Wei'

_publ_section_title
;
 Synergistic Acid-Catalyzed Synthesis of N-Aryl-Substituted Azacycles from
 Anilines and Cyclic Ethers.
;
_journal_issue 7
_journal_name_full 'Organic letters'
_journal_page_first 1522
_journal_page_last 1525
_journal_paper_doi 10.1021/acs.orglett.6b00157
_journal_volume 18
_journal_year 2016
_chemical_absolute_configuration unk
_chemical_formula_moiety 'C24 H7 B F15 N'
_chemical_formula_sum 'C24 H7 B F15 N'
_chemical_formula_weight 605.12
_chemical_name_systematic
;
 ?
;
_space_group_crystal_system orthorhombic
_space_group_IT_number 33
_space_group_name_Hall 'P 2c -2n'
_space_group_name_H-M_alt 'P n a 21'
_symmetry_space_group_name_Hall 'P 2c -2n'
_symmetry_space_group_name_H-M 'P n a 21'
_atom_sites_solution_hydrogens geom
_audit_creation_date 2015-12-10
_audit_creation_method
;
Olex2 1.2
(compiled 2015.09.30 svn.r3233 for OlexSys, GUI svn.r5103)
;
_cell_angle_alpha 90
_cell_angle_beta 90
_cell_angle_gamma 90
_cell_formula_units_Z 4
_cell_length_a 13.7574(6)
_cell_length_b 8.8592(3)
_cell_length_c 18.0333(6)
_cell_measurement_reflns_used 2746
_cell_measurement_temperature 173.00(10)
_cell_measurement_theta_max 25.5430
_cell_measurement_theta_min 3.7250
_cell_volume 2197.89(14)
_computing_cell_refinement
;
CrysAlisPro, Agilent Technologies,
Version 1.171.37.33 (release 27-03-2014 CrysAlis171 .NET)
(compiled Mar 27 2014,17:12:48)
;
_computing_data_collection
;
CrysAlisPro, Agilent Technologies,
Version 1.171.37.33 (release 27-03-2014 CrysAlis171 .NET)
(compiled Mar 27 2014,17:12:48)
;
_computing_data_reduction
;
CrysAlisPro, Agilent Technologies,
Version 1.171.37.33 (release 27-03-2014 CrysAlis171 .NET)
(compiled Mar 27 2014,17:12:48)
;
_computing_molecular_graphics 'Olex2 (Dolomanov et al., 2009)'
_computing_publication_material 'Olex2 (Dolomanov et al., 2009)'
_computing_structure_refinement 'ShelXL (Sheldrick, 2015)'
_computing_structure_solution 'olex2.solve (Bourhis et al., 2015)'
_diffrn_ambient_environment N~2~
_diffrn_ambient_temperature 173.00(10)
_diffrn_detector 'CCD plate'
_diffrn_detector_area_resol_mean 16.0733
_diffrn_detector_type Eos
_diffrn_measured_fraction_theta_full 0.997
_diffrn_measured_fraction_theta_max 0.997
_diffrn_measurement_details
;
  1 omega  -14.00   11.20   1.2000    3.0000
omega____ theta____ kappa____ phi______ frames
    -      -17.1479  -99.0000  150.0000 21

  2 omega  -34.00   18.80   1.2000    3.0000
omega____ theta____ kappa____ phi______ frames
    -       20.7416  -19.0000  120.0000 44

  3 omega    5.00   77.00   1.2000    3.0000
omega____ theta____ kappa____ phi______ frames
    -       20.7416   57.0000  -90.0000 60

  4 omega  -13.00   13.40   1.2000    3.0000
omega____ theta____ kappa____ phi______ frames
    -      -17.1479   57.0000 -180.0000 22

  5 omega  -60.00   12.00   1.2000    3.0000
omega____ theta____ kappa____ phi______ frames
    -      -17.1479   19.0000  120.0000 60

  6 omega   16.00   50.80   1.2000    3.0000
omega____ theta____ kappa____ phi______ frames
    -       20.5854  -99.0000   90.0000 29
;
_diffrn_measurement_device 'four-circle diffractometer'
_diffrn_measurement_device_type 'SuperNova, Dual, Cu at zero, Eos'
_diffrn_measurement_method '\w scans'
_diffrn_orient_matrix_UB_11 0.0034907000
_diffrn_orient_matrix_UB_12 0.0164832000
_diffrn_orient_matrix_UB_13 0.0384011000
_diffrn_orient_matrix_UB_21 -0.0498596000
_diffrn_orient_matrix_UB_22 -0.0180844000
_diffrn_orient_matrix_UB_23 0.0045067000
_diffrn_orient_matrix_UB_31 0.0125886000
_diffrn_orient_matrix_UB_32 -0.0762535000
_diffrn_orient_matrix_UB_33 0.0072280000
_diffrn_radiation_monochromator mirror
_diffrn_radiation_probe x-ray
_diffrn_radiation_type MoK\a
_diffrn_radiation_wavelength 0.71073
_diffrn_reflns_av_R_equivalents 0.0483
_diffrn_reflns_av_unetI/netI 0.0600
_diffrn_reflns_Laue_measured_fraction_full 0.997
_diffrn_reflns_Laue_measured_fraction_max 0.997
_diffrn_reflns_limit_h_max 10
_diffrn_reflns_limit_h_min -16
_diffrn_reflns_limit_k_max 10
_diffrn_reflns_limit_k_min -10
_diffrn_reflns_limit_l_max 22
_diffrn_reflns_limit_l_min -22
_diffrn_reflns_number 10181
_diffrn_reflns_point_group_measured_fraction_full 0.939
_diffrn_reflns_point_group_measured_fraction_max 0.939
_diffrn_reflns_theta_full 26.000
_diffrn_reflns_theta_max 26.006
_diffrn_reflns_theta_min 3.548
_diffrn_source 'SuperNova (Mo) X-ray Source'
_exptl_absorpt_coefficient_mu 0.196
_exptl_absorpt_correction_T_max 1.00000
_exptl_absorpt_correction_T_min 0.66856
_exptl_absorpt_correction_type multi-scan
_exptl_absorpt_process_details
;
CrysAlisPro, Agilent Technologies,
Version 1.171.37.33 (release 27-03-2014 CrysAlis171 .NET)
(compiled Mar 27 2014,17:12:48)
Empirical absorption correction using spherical harmonics,
 implemented in SCALE3 ABSPACK scaling algorithm.
;
_exptl_crystal_colour 'clear light brown'
_exptl_crystal_colour_lustre clear
_exptl_crystal_colour_modifier light
_exptl_crystal_colour_primary brown
_exptl_crystal_density_diffrn 1.829
_exptl_crystal_description plate
_exptl_crystal_F_000 1192
_exptl_crystal_size_max 0.18
_exptl_crystal_size_mid 0.17
_exptl_crystal_size_min 0.13
_refine_diff_density_max 0.215
_refine_diff_density_min -0.194
_refine_diff_density_rms 0.050
_refine_ls_abs_structure_details
;
 Flack x determined using 1297 quotients [(I+)-(I-)]/[(I+)+(I-)]
 (Parsons and Flack (2004), Acta Cryst. A60, s61).
;
_refine_ls_abs_structure_Flack 0.6(5)
_refine_ls_extinction_method none
_refine_ls_goodness_of_fit_ref 1.058
_refine_ls_hydrogen_treatment constr
_refine_ls_matrix_type full
_refine_ls_number_parameters 370
_refine_ls_number_reflns 4057
_refine_ls_number_restraints 1
_refine_ls_restrained_S_all 1.058
_refine_ls_R_factor_all 0.0539
_refine_ls_R_factor_gt 0.0409
_refine_ls_shift/su_max 0.000
_refine_ls_shift/su_mean 0.000
_refine_ls_structure_factor_coef Fsqd
_refine_ls_weighting_details
;
 w=1/[\s^2^(Fo^2^)+(0.0270P)^2^]
 where P=(Fo^2^+2Fc^2^)/3
;
_refine_ls_weighting_scheme calc
_refine_ls_wR_factor_gt 0.0765
_refine_ls_wR_factor_ref 0.0855
_reflns_Friedel_coverage 0.823
_reflns_Friedel_fraction_full 0.878
_reflns_Friedel_fraction_max 0.877
_reflns_number_gt 3423
_reflns_number_total 4057
_reflns_threshold_expression 'I > 2\s(I)'
_cod_data_source_file ol6b00157_si_002.cif
_cod_data_source_block huaws_1210
_cod_database_code 1543017
_shelxl_version_number 2013-2
_chemical_oxdiff_formula 'C H N O S'
_shelx_space_group_comment
;
The symmetry employed for this shelxl refinement is uniquely defined
by the following loop, which should always be used as a source of
symmetry information in preference to the above space-group names.
They are only intended as comments.
;
_reflns_odcompleteness_completeness 99.54
_reflns_odcompleteness_iscentric 1
_reflns_odcompleteness_theta 26.32
_olex2_refinement_description
;
1. Fixed Uiso
 At 1.2 times of:
  All C(H) groups, All N(H,H) groups
2.a Secondary CH2 refined with riding coordinates:
 N1(H1A,H1B)
2.b Aromatic/amide H refined with riding coordinates:
 C2(H2), C3(H3), C4(H4), C5(H5), C6(H6)
;
_olex2_submission_special_instructions 'No special instructions were received'

loop_
_space_group_symop_operation_xyz
'x, y, z'
'-x, -y, z+1/2'
'-x+1/2, y+1/2, z+1/2'
'x+1/2, -y+1/2, z'

loop_
_atom_site_label
_atom_site_type_symbol
_atom_site_fract_x
_atom_site_fract_y
_atom_site_fract_z
_atom_site_U_iso_or_equiv
_atom_site_adp_type
_atom_site_occupancy
_atom_site_site_symmetry_order
_atom_site_calc_flag
_atom_site_refinement_flags_posn
F1 F 0.32569(19) 0.3863(3) 0.78006(14) 0.0272(6) Uani 1 1 d .
F2 F 0.2747(2) 0.2269(3) 0.89863(14) 0.0427(8) Uani 1 1 d .
F3 F 0.2657(2) -0.0790(3) 0.89259(17) 0.0474(8) Uani 1 1 d .
F4 F 0.3103(2) -0.2235(3) 0.76336(17) 0.0485(9) Uani 1 1 d .
F5 F 0.3691(2) -0.0682(2) 0.64587(15) 0.0360(7) Uani 1 1 d .
F6 F 0.20635(19) 0.1728(3) 0.56644(16) 0.0318(7) Uani 1 1 d .
F7 F 0.1789(2) 0.0703(3) 0.42910(16) 0.0386(7) Uani 1 1 d .
F8 F 0.3369(2) 0.0088(3) 0.33980(15) 0.0405(7) Uani 1 1 d .
F9 F 0.5171(2) 0.0463(3) 0.39403(16) 0.0427(8) Uani 1 1 d .
F10 F 0.54693(19) 0.1557(3) 0.52939(15) 0.0355(7) Uani 1 1 d .
F11 F 0.45738(19) 0.5171(3) 0.54441(14) 0.0279(6) Uani 1 1 d .
F12 F 0.3679(2) 0.7731(3) 0.51215(14) 0.0318(6) Uani 1 1 d .
F13 F 0.1828(2) 0.8271(3) 0.56093(17) 0.0423(8) Uani 1 1 d .
F14 F 0.0923(2) 0.6145(3) 0.64599(17) 0.0391(7) Uani 1 1 d .
F15 F 0.18072(18) 0.3638(3) 0.68317(14) 0.0263(6) Uani 1 1 d .
N1 N 0.4996(2) 0.3039(4) 0.65194(18) 0.0192(8) Uani 1 1 d .
H1A H 0.5345 0.2088 0.6535 0.023 Uiso 1 1 calc R
H1B H 0.5256 0.3614 0.6107 0.023 Uiso 1 1 calc R
C1 C 0.5215(3) 0.3869(5) 0.7206(2) 0.0225(10) Uani 1 1 d .
C2 C 0.5360(3) 0.3068(5) 0.7855(2) 0.0260(10) Uani 1 1 d .
H2 H 0.5376 0.2019 0.7851 0.031 Uiso 1 1 calc R
C3 C 0.5478(4) 0.3859(6) 0.8510(3) 0.0335(12) Uani 1 1 d .
H3 H 0.5567 0.3336 0.8952 0.040 Uiso 1 1 calc R
C4 C 0.5466(4) 0.5417(6) 0.8514(3) 0.0384(13) Uani 1 1 d .
H4 H 0.5522 0.5939 0.8959 0.046 Uiso 1 1 calc R
C5 C 0.5371(4) 0.6194(5) 0.7860(3) 0.0373(12) Uani 1 1 d .
H5 H 0.5397 0.7242 0.7861 0.045 Uiso 1 1 calc R
C6 C 0.5236(4) 0.5431(5) 0.7197(3) 0.0283(11) Uani 1 1 d .
H6 H 0.5160 0.5958 0.6755 0.034 Uiso 1 1 calc R
C7 C 0.3464(3) 0.1681(5) 0.7056(2) 0.0197(9) Uani 1 1 d .
C8 C 0.3217(3) 0.2349(5) 0.7727(2) 0.0227(10) Uani 1 1 d .
C9 C 0.2951(4) 0.1549(5) 0.8351(3) 0.0287(11) Uani 1 1 d .
C10 C 0.2908(4) 0.0006(6) 0.8317(3) 0.0304(11) Uani 1 1 d .
C11 C 0.3136(4) -0.0716(5) 0.7675(3) 0.0293(11) Uani 1 1 d .
C12 C 0.3425(4) 0.0122(5) 0.7064(3) 0.0258(10) Uani 1 1 d .
C13 C 0.3771(3) 0.1783(4) 0.5540(2) 0.0192(9) Uani 1 1 d .
C14 C 0.4528(3) 0.1393(5) 0.5071(2) 0.0220(10) Uani 1 1 d .
C15 C 0.4403(4) 0.0813(5) 0.4365(2) 0.0265(11) Uani 1 1 d .
C16 C 0.3484(4) 0.0610(5) 0.4093(3) 0.0259(11) Uani 1 1 d .
C17 C 0.2701(4) 0.0920(5) 0.4540(3) 0.0257(10) Uani 1 1 d .
C18 C 0.2863(3) 0.1474(4) 0.5240(2) 0.0211(10) Uani 1 1 d .
C19 C 0.3271(3) 0.4277(4) 0.6195(2) 0.0186(9) Uani 1 1 d .
C20 C 0.3666(3) 0.5378(5) 0.5739(2) 0.0199(10) Uani 1 1 d .
C21 C 0.3216(3) 0.6711(5) 0.5545(2) 0.0237(10) Uani 1 1 d .
C22 C 0.2289(4) 0.6985(5) 0.5784(3) 0.0276(11) Uani 1 1 d .
C23 C 0.1842(3) 0.5926(5) 0.6226(3) 0.0244(10) Uani 1 1 d .
C24 C 0.2330(3) 0.4624(4) 0.6413(2) 0.0208(9) Uani 1 1 d .
B1 B 0.3834(3) 0.2666(5) 0.6339(3) 0.0197(11) Uani 1 1 d .

loop_
_atom_site_aniso_label
_atom_site_aniso_U_11
_atom_site_aniso_U_22
_atom_site_aniso_U_33
_atom_site_aniso_U_23
_atom_site_aniso_U_13
_atom_site_aniso_U_12
F1 0.0291(16) 0.0284(14) 0.0242(15) -0.0041(12) 0.0029(12) 0.0019(12)
F2 0.047(2) 0.0585(19) 0.0223(16) 0.0046(13) 0.0097(13) 0.0063(16)
F3 0.044(2) 0.057(2) 0.0407(18) 0.0279(14) 0.0038(15) -0.0048(16)
F4 0.064(2) 0.0233(15) 0.058(2) 0.0144(13) -0.0036(17) -0.0086(15)
F5 0.059(2) 0.0203(13) 0.0289(16) -0.0037(12) -0.0027(14) 0.0011(13)
F6 0.0207(15) 0.0375(15) 0.0373(16) -0.0128(13) 0.0024(12) 0.0008(12)
F7 0.0270(17) 0.0474(18) 0.0413(18) -0.0133(14) -0.0155(13) 0.0010(13)
F8 0.049(2) 0.0510(18) 0.0216(15) -0.0124(13) -0.0042(13) -0.0075(15)
F9 0.0304(17) 0.0634(19) 0.0344(17) -0.0220(15) 0.0141(13) -0.0081(15)
F10 0.0159(14) 0.0569(17) 0.0337(16) -0.0178(13) 0.0028(12) -0.0035(13)
F11 0.0242(16) 0.0319(14) 0.0275(15) 0.0044(11) 0.0066(11) -0.0010(12)
F12 0.0472(18) 0.0219(13) 0.0264(15) 0.0051(11) 0.0032(13) -0.0029(12)
F13 0.050(2) 0.0273(15) 0.0499(19) 0.0079(13) -0.0038(15) 0.0153(14)
F14 0.0250(16) 0.0394(16) 0.0528(18) 0.0006(14) 0.0070(14) 0.0121(13)
F15 0.0198(15) 0.0268(13) 0.0322(16) 0.0025(11) 0.0046(12) -0.0015(11)
N1 0.018(2) 0.0248(18) 0.0151(19) 0.0000(15) -0.0027(15) 0.0019(15)
C1 0.014(2) 0.028(2) 0.025(3) -0.007(2) 0.0008(19) -0.0008(19)
C2 0.021(3) 0.032(2) 0.025(3) -0.003(2) -0.001(2) 0.002(2)
C3 0.029(3) 0.052(3) 0.020(3) 0.002(2) -0.004(2) 0.004(2)
C4 0.037(3) 0.047(3) 0.032(3) -0.018(2) -0.005(2) -0.004(3)
C5 0.046(4) 0.030(3) 0.037(3) -0.011(2) -0.002(2) -0.004(2)
C6 0.031(3) 0.027(2) 0.027(3) 0.000(2) -0.004(2) -0.002(2)
C7 0.017(2) 0.021(2) 0.021(2) 0.0012(18) -0.0022(18) -0.0010(19)
C8 0.023(3) 0.022(2) 0.023(3) 0.0017(19) 0.0013(19) 0.0008(19)
C9 0.022(3) 0.042(3) 0.023(3) 0.002(2) 0.004(2) 0.004(2)
C10 0.021(3) 0.040(3) 0.030(3) 0.019(2) 0.000(2) -0.001(2)
C11 0.028(3) 0.023(2) 0.037(3) 0.010(2) -0.008(2) -0.004(2)
C12 0.025(3) 0.027(2) 0.026(3) -0.003(2) -0.006(2) 0.002(2)
C13 0.019(2) 0.015(2) 0.024(2) 0.0031(17) 0.0005(19) -0.0016(17)
C14 0.016(2) 0.025(2) 0.025(3) -0.0015(19) -0.0001(19) -0.0026(18)
C15 0.030(3) 0.025(2) 0.024(3) -0.0031(18) 0.006(2) -0.004(2)
C16 0.032(3) 0.022(2) 0.024(3) -0.0018(18) -0.003(2) -0.002(2)
C17 0.027(3) 0.020(2) 0.030(3) -0.0020(19) -0.011(2) 0.005(2)
C18 0.020(2) 0.018(2) 0.025(2) -0.0027(18) 0.002(2) 0.0024(18)
C19 0.019(2) 0.018(2) 0.019(2) -0.0041(17) -0.0009(18) 0.0005(17)
C20 0.018(2) 0.022(2) 0.020(2) -0.0028(18) -0.0001(18) -0.0018(19)
C21 0.034(3) 0.019(2) 0.018(2) 0.0008(18) -0.001(2) -0.0049(19)
C22 0.035(3) 0.019(2) 0.028(3) 0.0011(19) -0.002(2) 0.008(2)
C23 0.022(3) 0.025(2) 0.027(3) -0.0051(19) -0.001(2) 0.006(2)
C24 0.025(3) 0.018(2) 0.020(2) 0.0005(18) -0.0004(19) -0.0035(19)
B1 0.015(3) 0.022(2) 0.022(3) -0.001(2) -0.001(2) 0.000(2)

loop_
_atom_type_symbol
_atom_type_description
_atom_type_scat_dispersion_real
_atom_type_scat_dispersion_imag
_atom_type_scat_source
C C 0.0033 0.0016 'International Tables Vol C Tables 4.2.6.8 and 6.1.1.4'
H H 0.0000 0.0000 'International Tables Vol C Tables 4.2.6.8 and 6.1.1.4'
B B 0.0013 0.0007 'International Tables Vol C Tables 4.2.6.8 and 6.1.1.4'
F F 0.0171 0.0103 'International Tables Vol C Tables 4.2.6.8 and 6.1.1.4'
N N 0.0061 0.0033 'International Tables Vol C Tables 4.2.6.8 and 6.1.1.4'

loop_
_geom_angle_atom_site_label_1
_geom_angle_atom_site_label_2
_geom_angle_atom_site_label_3
_geom_angle
H1A N1 H1B 107.2
C1 N1 H1A 107.9
C1 N1 H1B 107.9
C1 N1 B1 117.4(3)
B1 N1 H1A 107.9
B1 N1 H1B 107.9
C2 C1 N1 119.0(4)
C2 C1 C6 121.4(4)
C6 C1 N1 119.6(4)
C1 C2 H2 120.7
C1 C2 C3 118.7(4)
C3 C2 H2 120.7
C2 C3 H3 119.7
C4 C3 C2 120.6(5)
C4 C3 H3 119.7
C3 C4 H4 120.1
C5 C4 C3 119.9(4)
C5 C4 H4 120.1
C4 C5 H5 119.7
C4 C5 C6 120.7(4)
C6 C5 H5 119.7
C1 C6 C5 118.7(4)
C1 C6 H6 120.6
C5 C6 H6 120.6
C8 C7 B1 122.4(4)
C12 C7 C8 114.1(4)
C12 C7 B1 123.5(4)
F1 C8 C7 120.0(4)
F1 C8 C9 116.2(4)
C9 C8 C7 123.8(4)
F2 C9 C8 120.5(4)
F2 C9 C10 120.3(4)
C10 C9 C8 119.2(4)
F3 C10 C9 119.7(4)
F3 C10 C11 120.4(4)
C11 C10 C9 119.9(4)
F4 C11 C10 120.6(4)
F4 C11 C12 119.9(5)
C10 C11 C12 119.4(4)
F5 C12 C7 120.5(4)
F5 C12 C11 115.9(4)
C7 C12 C11 123.6(4)
C14 C13 C18 112.9(4)
C14 C13 B1 128.0(4)
C18 C13 B1 118.9(4)
F10 C14 C13 120.5(4)
F10 C14 C15 115.3(4)
C15 C14 C13 124.2(4)
F9 C15 C14 120.9(4)
F9 C15 C16 119.5(4)
C16 C15 C14 119.5(4)
F8 C16 C15 119.2(4)
F8 C16 C17 121.5(4)
C15 C16 C17 119.3(4)
F7 C17 C16 120.5(4)
F7 C17 C18 120.6(4)
C16 C17 C18 118.9(4)
F6 C18 C13 118.4(4)
F6 C18 C17 116.5(4)
C17 C18 C13 125.1(4)
C20 C19 C24 112.2(4)
C20 C19 B1 121.3(4)
C24 C19 B1 126.0(4)
F11 C20 C19 119.6(4)
F11 C20 C21 115.1(4)
C21 C20 C19 125.3(4)
F12 C21 C20 120.6(4)
F12 C21 C22 120.1(4)
C22 C21 C20 119.3(4)
F13 C22 C21 121.1(4)
F13 C22 C23 120.3(4)
C21 C22 C23 118.6(4)
F14 C23 C22 120.2(4)
F14 C23 C24 120.1(4)
C22 C23 C24 119.7(4)
F15 C24 C19 120.5(4)
F15 C24 C23 114.6(4)
C23 C24 C19 124.9(4)
C7 B1 N1 104.5(3)
C7 B1 C13 115.0(3)
C7 B1 C19 116.1(4)
C13 B1 N1 108.4(3)
C13 B1 C19 104.5(3)
C19 B1 N1 108.1(3)

loop_
_geom_bond_atom_site_label_1
_geom_bond_atom_site_label_2
_geom_bond_distance
F1 C8 1.349(5)
F2 C9 1.341(5)
F3 C10 1.350(5)
F4 C11 1.349(5)
F5 C12 1.354(5)
F6 C18 1.359(5)
F7 C17 1.345(5)
F8 C16 1.346(5)
F9 C15 1.341(5)
F10 C14 1.364(5)
F11 C20 1.371(5)
F12 C21 1.343(5)
F13 C22 1.341(5)
F14 C23 1.347(5)
F15 C24 1.360(5)
N1 H1A 0.9700
N1 H1B 0.9700
N1 C1 1.472(5)
N1 B1 1.665(6)
C1 C2 1.382(6)
C1 C6 1.384(6)
C2 H2 0.9300
C2 C3 1.383(6)
C3 H3 0.9300
C3 C4 1.380(7)
C4 H4 0.9300
C4 C5 1.372(7)
C5 H5 0.9300
C5 C6 1.385(7)
C6 H6 0.9300
C7 C8 1.389(6)
C7 C12 1.383(6)
C7 B1 1.641(6)
C8 C9 1.380(6)
C9 C10 1.369(7)
C10 C11 1.358(7)
C11 C12 1.387(7)
C13 C14 1.385(6)
C13 C18 1.389(6)
C13 B1 1.642(6)
C14 C15 1.384(6)
C15 C16 1.368(7)
C16 C17 1.373(7)
C17 C18 1.374(6)
C19 C20 1.387(6)
C19 C24 1.387(6)
C19 B1 1.644(6)
C20 C21 1.379(6)
C21 C22 1.368(7)
C22 C23 1.376(6)
C23 C24 1.377(6)

loop_
_geom_torsion_atom_site_label_1
_geom_torsion_atom_site_label_2
_geom_torsion_atom_site_label_3
_geom_torsion_atom_site_label_4
_geom_torsion
F1 C8 C9 F2 0.1(7)
F1 C8 C9 C10 -179.2(4)
F2 C9 C10 F3 0.1(7)
F2 C9 C10 C11 -178.7(5)
F3 C10 C11 F4 0.9(7)
F3 C10 C11 C12 -177.8(4)
F4 C11 C12 F5 -2.2(7)
F4 C11 C12 C7 178.9(4)
F7 C17 C18 F6 2.3(6)
F7 C17 C18 C13 -177.8(4)
F8 C16 C17 F7 0.1(6)
F8 C16 C17 C18 -179.0(4)
F9 C15 C16 F8 -1.2(6)
F9 C15 C16 C17 177.7(4)
F10 C14 C15 F9 -0.7(6)
F10 C14 C15 C16 -179.9(4)
F11 C20 C21 F12 -2.7(6)
F11 C20 C21 C22 176.9(4)
F12 C21 C22 F13 -0.6(7)
F12 C21 C22 C23 -179.1(4)
F13 C22 C23 F14 2.8(7)
F13 C22 C23 C24 -178.8(4)
F14 C23 C24 F15 0.4(6)
F14 C23 C24 C19 179.2(4)
N1 C1 C2 C3 -174.2(4)
N1 C1 C6 C5 175.2(5)
C1 N1 B1 C7 -58.5(4)
C1 N1 B1 C13 178.4(3)
C1 N1 B1 C19 65.7(5)
C1 C2 C3 C4 -0.8(7)
C2 C1 C6 C5 -2.2(7)
C2 C3 C4 C5 -2.4(8)
C3 C4 C5 C6 3.4(8)
C4 C5 C6 C1 -1.1(8)
C6 C1 C2 C3 3.2(7)
C7 C8 C9 F2 178.3(4)
C7 C8 C9 C10 -1.0(7)
C8 C7 C12 F5 -176.9(4)
C8 C7 C12 C11 2.0(7)
C8 C7 B1 N1 79.1(5)
C8 C7 B1 C13 -162.1(4)
C8 C7 B1 C19 -39.8(6)
C8 C9 C10 F3 179.4(4)
C8 C9 C10 C11 0.7(7)
C9 C10 C11 F4 179.6(5)
C9 C10 C11 C12 1.0(7)
C10 C11 C12 F5 176.5(4)
C10 C11 C12 C7 -2.5(8)
C12 C7 C8 F1 177.9(4)
C12 C7 C8 C9 -0.3(7)
C12 C7 B1 N1 -96.8(5)
C12 C7 B1 C13 21.9(6)
C12 C7 B1 C19 144.3(4)
C13 C14 C15 F9 179.8(4)
C13 C14 C15 C16 0.6(7)
C14 C13 C18 F6 176.4(4)
C14 C13 C18 C17 -3.5(6)
C14 C13 B1 N1 -0.3(6)
C14 C13 B1 C7 -116.8(5)
C14 C13 B1 C19 114.8(4)
C14 C15 C16 F8 178.1(4)
C14 C15 C16 C17 -3.1(7)
C15 C16 C17 F7 -178.7(4)
C15 C16 C17 C18 2.2(7)
C16 C17 C18 F6 -178.6(4)
C16 C17 C18 C13 1.3(7)
C18 C13 C14 F10 -176.9(4)
C18 C13 C14 C15 2.5(6)
C18 C13 B1 N1 -174.3(3)
C18 C13 B1 C7 69.2(5)
C18 C13 B1 C19 -59.2(5)
C19 C20 C21 F12 177.4(4)
C19 C20 C21 C22 -3.0(7)
C20 C19 C24 F15 176.7(4)
C20 C19 C24 C23 -2.1(6)
C20 C19 B1 N1 46.2(5)
C20 C19 B1 C7 163.2(4)
C20 C19 B1 C13 -69.1(5)
C20 C21 C22 F13 179.8(4)
C20 C21 C22 C23 1.3(7)
C21 C22 C23 F14 -178.7(4)
C21 C22 C23 C24 -0.3(7)
C22 C23 C24 F15 -178.0(4)
C22 C23 C24 C19 0.8(7)
C24 C19 C20 F11 -176.7(4)
C24 C19 C20 C21 3.2(6)
C24 C19 B1 N1 -143.0(4)
C24 C19 B1 C7 -26.1(6)
C24 C19 B1 C13 101.6(5)
B1 N1 C1 C2 88.3(5)
B1 N1 C1 C6 -89.1(5)
B1 C7 C8 F1 1.6(7)
B1 C7 C8 C9 -176.6(4)
B1 C7 C12 F5 -0.6(7)
B1 C7 C12 C11 178.3(4)
B1 C13 C14 F10 8.8(6)
B1 C13 C14 C15 -171.8(4)
B1 C13 C18 F6 -8.8(6)
B1 C13 C18 C17 171.4(4)
B1 C19 C20 F11 -4.8(6)
B1 C19 C20 C21 175.1(4)
B1 C19 C24 F15 5.2(6)
B1 C19 C24 C23 -173.6(4)
